data_7207136
loop_
_publ_author_name
'Fernando, Isurika R.'
'Jianrattanasawat, Sarut'
'Daskalakis, Nikos'
'Demadis, Konstantinos D.'
'Mezei, Gellert'

_publ_section_title
;
 Mapping the supramolecular chemistry of pyrazole-4-sulfonate: layered
 inorganic--organic networks with Zn2+, Cd2+, Ag+, Na+ and NH4+, and their
 use in copper anticorrosion protective films
;
_journal_issue 3
_journal_name_full CrystEngComm
_journal_page_first 908
_journal_paper_doi 10.1039/c1ce06027a
_journal_volume 14
_journal_year 2012
_chemical_formula_sum 'C6 H10 Cd N4 O8 S2'
_chemical_formula_weight 442.70
_chemical_name_systematic
;
?
;
_space_group_IT_number 14
_symmetry_cell_setting monoclinic
_symmetry_space_group_name_Hall '-P 2ybc'
_symmetry_space_group_name_H-M 'P 1 21/c 1'
_atom_sites_solution_hydrogens geom
_atom_sites_solution_primary direct
_atom_sites_solution_secondary difmap
_audit_creation_method SHELXL-97
_cell_angle_alpha 90.00
_cell_angle_beta 95.644(3)
_cell_angle_gamma 90.00
_cell_formula_units_Z 2
_cell_length_a 8.6676(14)
_cell_length_b 10.1917(16)
_cell_length_c 7.5121(12)
_cell_measurement_temperature 298(2)
_cell_volume 660.38(18)
_computing_cell_refinement 'Bruker SMART'
_computing_data_collection 'Bruker SMART'
_computing_data_reduction 'Bruker SHELXTL'
_computing_molecular_graphics 'Bruker SHELXTL'
_computing_publication_material 'Bruker SHELXTL'
_computing_structure_refinement 'SHELXL-97 (Sheldrick, 1997)'
_computing_structure_solution 'SHELXS-97 (Sheldrick, 1990)'
_diffrn_ambient_temperature 298(2)
_diffrn_measured_fraction_theta_full 0.997
_diffrn_measured_fraction_theta_max 0.997
_diffrn_measurement_device_type 'CCD area detector'
_diffrn_measurement_method 'phi and omega scans'
_diffrn_radiation_monochromator graphite
_diffrn_radiation_source 'fine-focus sealed tube'
_diffrn_radiation_type MoK\a
_diffrn_radiation_wavelength 0.71073
_diffrn_reflns_av_R_equivalents 0.0212
_diffrn_reflns_av_sigmaI/netI 0.0163
_diffrn_reflns_limit_h_max 9
_diffrn_reflns_limit_h_min -8
_diffrn_reflns_limit_k_max 11
_diffrn_reflns_limit_k_min -8
_diffrn_reflns_limit_l_max 8
_diffrn_reflns_limit_l_min -8
_diffrn_reflns_number 2797
_diffrn_reflns_theta_full 23.26
_diffrn_reflns_theta_max 23.26
_diffrn_reflns_theta_min 2.36
_exptl_absorpt_coefficient_mu 2.016
_exptl_absorpt_correction_type none
_exptl_crystal_colour colorless
_exptl_crystal_density_diffrn 2.226
_exptl_crystal_density_method 'not measured'
_exptl_crystal_description prism
_exptl_crystal_F_000 436
_exptl_crystal_size_max 0.12
_exptl_crystal_size_mid 0.07
_exptl_crystal_size_min 0.05
_refine_diff_density_max 0.273
_refine_diff_density_min -0.467
_refine_diff_density_rms 0.074
_refine_ls_extinction_method none
_refine_ls_goodness_of_fit_ref 1.072
_refine_ls_hydrogen_treatment mixed
_refine_ls_matrix_type full
_refine_ls_number_parameters 103
_refine_ls_number_reflns 949
_refine_ls_number_restraints 2
_refine_ls_restrained_S_all 1.071
_refine_ls_R_factor_all 0.0209
_refine_ls_R_factor_gt 0.0195
_refine_ls_shift/su_max 0.000
_refine_ls_shift/su_mean 0.000
_refine_ls_structure_factor_coef Fsqd
_refine_ls_weighting_details 'calc w=1/[\s^2^(Fo^2^)+(0.0323P)^2^+0.4568P] where P=(Fo^2^+2Fc^2^)/3'
_refine_ls_weighting_scheme calc
_refine_ls_wR_factor_gt 0.0508
_refine_ls_wR_factor_ref 0.0517
_reflns_number_gt 894
_reflns_number_total 949
_reflns_threshold_expression >2sigma(I)
_cod_data_source_file c1ce06027a.txt
_cod_data_source_block cadmiumpyrazolesulfonate
_cod_depositor_comments
;
The following automatic conversions were performed:

'_symmetry_cell_setting' value 'Monoclinic' changed to 'monoclinic'
according to /home/saulius/struct/CIF-dictionaries/cif_core.dic
dictionary named 'cif_core.dic' version 2.4.1 from 2010-06-29.

Automatic conversion script
Id: cif_fix_values 1715 2011-07-08 13:25:40Z adriana 
;
_cod_original_sg_symbol_H-M P2(1)/c
_cod_database_code 7207136

loop_
_symmetry_equiv_pos_as_xyz
'x, y, z'
'-x, y+1/2, -z+1/2'
'-x, -y, -z'
'x, -y-1/2, z-1/2'

loop_
_atom_site_label
_atom_site_type_symbol
_atom_site_fract_x
_atom_site_fract_y
_atom_site_fract_z
_atom_site_U_iso_or_equiv
_atom_site_adp_type
_atom_site_occupancy
_atom_site_symmetry_multiplicity
_atom_site_calc_flag
_atom_site_refinement_flags
Cd1 Cd 1.0000 1.0000 1.0000 0.02382(15) Uani 1 2 d S
S1 S 1.26242(8) 0.95957(7) 0.68312(9) 0.02271(19) Uani 1 1 d .
O1 O 1.1114(2) 0.93424(19) 0.7478(2) 0.0295(5) Uani 1 1 d .
O2 O 1.2798(2) 0.87678(19) 0.5266(3) 0.0321(5) Uani 1 1 d .
O3 O 1.3901(2) 0.9488(2) 0.8201(3) 0.0364(5) Uani 1 1 d .
O4 O 0.7979(3) 1.1127(2) 0.8423(3) 0.0372(5) Uani 1 1 d D
H4A H 0.781(4) 1.110(4) 0.735(3) 0.045 Uiso 1 1 d D
H4B H 0.771(4) 1.180(3) 0.884(5) 0.045 Uiso 1 1 d D
C1 C 0.6247(3) 0.7117(3) 0.8754(5) 0.0377(8) Uani 1 1 d .
H1 H 0.5203 0.6930 0.8459 0.045 Uiso 1 1 calc R
C2 C 1.2549(3) 1.1241(3) 0.6175(4) 0.0234(6) Uani 1 1 d .
C3 C 0.8763(3) 0.6981(3) 0.9343(4) 0.0280(6) Uani 1 1 d .
H3 H 0.9764 0.6646 0.9514 0.034 Uiso 1 1 calc R
N1 N 0.8397(3) 0.8229(2) 0.9562(3) 0.0259(5) Uani 1 1 d .
N2 N 0.6857(3) 0.8285(2) 0.9187(3) 0.0341(6) Uani 1 1 d .
H2 H 0.6324 0.8994 0.9223 0.041 Uiso 1 1 calc R

loop_
_atom_site_aniso_label
_atom_site_aniso_U_11
_atom_site_aniso_U_22
_atom_site_aniso_U_33
_atom_site_aniso_U_23
_atom_site_aniso_U_13
_atom_site_aniso_U_12
Cd1 0.0265(2) 0.0176(2) 0.0272(2) -0.00252(10) 0.00194(14) -0.00283(10)
S1 0.0267(4) 0.0165(4) 0.0247(4) 0.0001(3) 0.0015(3) 0.0031(3)
O1 0.0343(11) 0.0241(12) 0.0313(10) -0.0021(8) 0.0098(9) -0.0041(8)
O2 0.0415(12) 0.0254(11) 0.0307(10) -0.0026(9) 0.0096(9) 0.0053(9)
O3 0.0354(12) 0.0298(12) 0.0414(12) 0.0029(10) -0.0089(10) 0.0073(10)
O4 0.0491(14) 0.0310(13) 0.0302(11) -0.0018(10) -0.0030(10) 0.0130(10)
C1 0.0215(16) 0.0273(17) 0.063(2) -0.0055(15) -0.0022(14) -0.0004(13)
C2 0.0240(14) 0.0210(15) 0.0253(14) -0.0008(12) 0.0027(11) 0.0003(11)
C3 0.0213(15) 0.0231(16) 0.0384(16) -0.0022(12) -0.0019(12) 0.0013(12)
N1 0.0225(13) 0.0198(13) 0.0347(13) -0.0043(10) -0.0002(10) -0.0012(10)
N2 0.0261(14) 0.0196(13) 0.0563(16) -0.0069(12) 0.0019(12) 0.0042(10)

loop_
_atom_type_symbol
_atom_type_description
_atom_type_scat_dispersion_real
_atom_type_scat_dispersion_imag
_atom_type_scat_source
C C 0.0033 0.0016 'International Tables Vol C Tables 4.2.6.8 and 6.1.1.4'
H H 0.0000 0.0000 'International Tables Vol C Tables 4.2.6.8 and 6.1.1.4'
N N 0.0061 0.0033 'International Tables Vol C Tables 4.2.6.8 and 6.1.1.4'
O O 0.0106 0.0060 'International Tables Vol C Tables 4.2.6.8 and 6.1.1.4'
S S 0.1246 0.1234 'International Tables Vol C Tables 4.2.6.8 and 6.1.1.4'
Cd Cd -0.8075 1.2024 'International Tables Vol C Tables 4.2.6.8 and 6.1.1.4'

loop_
_geom_angle_atom_site_label_1
_geom_angle_atom_site_label_2
_geom_angle_atom_site_label_3
_geom_angle
_geom_angle_site_symmetry_1
_geom_angle_site_symmetry_3
N1 Cd1 N1 180.00(9) 3_777 .
N1 Cd1 O1 92.88(7) 3_777 .
N1 Cd1 O1 87.12(7) . .
N1 Cd1 O1 87.12(7) 3_777 3_777
N1 Cd1 O1 92.88(7) . 3_777
O1 Cd1 O1 180.00(8) . 3_777
N1 Cd1 O4 84.23(8) 3_777 3_777
N1 Cd1 O4 95.77(8) . 3_777
O1 Cd1 O4 85.40(7) . 3_777
O1 Cd1 O4 94.60(7) 3_777 3_777
N1 Cd1 O4 95.77(8) 3_777 .
N1 Cd1 O4 84.23(8) . .
O1 Cd1 O4 94.60(7) . .
O1 Cd1 O4 85.40(7) 3_777 .
O4 Cd1 O4 180.000(1) 3_777 .
O3 S1 O1 113.54(12) . .
O3 S1 O2 113.38(13) . .
O1 S1 O2 109.29(12) . .
O3 S1 C2 106.21(13) . .
O1 S1 C2 104.68(12) . .
O2 S1 C2 109.26(12) . .
S1 O1 Cd1 132.93(11) . .
N2 C1 C2 106.9(3) . 2_746
C1 C2 C3 104.9(3) 2_756 2_756
C1 C2 S1 127.4(2) 2_756 .
C3 C2 S1 127.4(2) 2_756 .
N1 C3 C2 110.9(2) . 2_746
C3 N1 N2 105.1(2) . .
C3 N1 Cd1 128.89(18) . .
N2 N1 Cd1 125.25(17) . .
C1 N2 N1 112.2(2) . .

loop_
_geom_bond_atom_site_label_1
_geom_bond_atom_site_label_2
_geom_bond_distance
_geom_bond_site_symmetry_2
Cd1 N1 2.282(2) 3_777
Cd1 N1 2.282(2) .
Cd1 O1 2.3088(18) .
Cd1 O1 2.3089(18) 3_777
Cd1 O4 2.320(2) 3_777
Cd1 O4 2.320(2) .
S1 O3 1.439(2) .
S1 O1 1.463(2) .
S1 O2 1.467(2) .
S1 C2 1.747(3) .
C1 N2 1.330(4) .
C1 C2 1.370(4) 2_746
C2 C1 1.370(4) 2_756
C2 C3 1.388(4) 2_756
C3 N1 1.325(4) .
C3 C2 1.388(4) 2_746
N1 N2 1.338(3) .

loop_
_geom_hbond_atom_site_label_D
_geom_hbond_atom_site_label_H
_geom_hbond_atom_site_label_A
_geom_hbond_distance_DH
_geom_hbond_distance_HA
_geom_hbond_distance_DA
_geom_hbond_angle_DHA
_geom_hbond_site_symmetry_A
O4 H4A O2 0.805(18) 1.989(19) 2.789(3) 173(4) 3_776
O4 H4B O2 0.797(19) 2.17(2) 2.966(3) 172(4) 2_756
N2 H2 O3 0.86 2.22 2.872(3) 132.3 1_455
N2 H2 O3 0.86 2.50 3.112(3) 128.8 3_777
